data_4038762
loop_
_publ_author_name
'Chen, Xia'
'Zhang, Lianpeng'
'Wang, Yuzhe'
'Qiu, Guanyinsheng'
'Liang, Qinghui'
'Zhou, Hongwei'

_publ_section_title
;
 Copper-Catalyzed Tandem Radical Cyclization of
 8-Ethynyl-1-naphthyl-amines for the Synthesis of
 2<i>H</i>-Benzo[<i>e</i>][1,2]thiazine 1,1-Dioxides and its Fluorescence
 Properties.
;
_journal_issue 19
_journal_name_full 'The Journal of organic chemistry'
_journal_page_first 12526
_journal_page_last 12534
_journal_paper_doi 10.1021/acs.joc.0c01725
_journal_volume 85
_journal_year 2020
_chemical_formula_moiety 'C23 H15 N O2 S2'
_chemical_formula_sum 'C23 H15 N O2 S2'
_chemical_formula_weight 401.48
_space_group_crystal_system monoclinic
_space_group_IT_number 14
_space_group_name_Hall '-P 2ybc'
_space_group_name_H-M_alt 'P 1 21/c 1'
_atom_sites_solution_hydrogens mixed
_atom_sites_solution_primary dual
_audit_creation_date 2020-07-11
_audit_creation_method
;
Olex2 1.2-alpha
(compiled 2018.07.26 svn.r3523 for OlexSys, GUI svn.r5532)
;
_cell_angle_alpha 90
_cell_angle_beta 110.617(17)
_cell_angle_gamma 90
_cell_formula_units_Z 4
_cell_length_a 13.7554(19)
_cell_length_b 7.8485(7)
_cell_length_c 18.500(3)
_cell_measurement_reflns_used 2650
_cell_measurement_temperature 293(2)
_cell_measurement_theta_max 27.9760
_cell_measurement_theta_min 3.9440
_cell_volume 1869.3(5)
_computing_cell_refinement 'CrysAlisPro 1.171.39.46 (Rigaku OD, 2018)'
_computing_data_collection 'CrysAlisPro 1.171.39.46 (Rigaku OD, 2018)'
_computing_data_reduction 'CrysAlisPro 1.171.39.46 (Rigaku OD, 2018)'
_computing_molecular_graphics 'Olex2 (Dolomanov et al., 2009)'
_computing_publication_material 'Olex2 (Dolomanov et al., 2009)'
_computing_structure_refinement 'ShelXL (Sheldrick, 2015)'
_computing_structure_solution 'ShelXT (Sheldrick, 2015)'
_diffrn_ambient_temperature 293(2)
_diffrn_detector 'CCD plate'
_diffrn_detector_area_resol_mean 16.0802
_diffrn_detector_type Eos
_diffrn_measured_fraction_theta_full 0.999
_diffrn_measured_fraction_theta_max 0.856
_diffrn_measurement_details
;
List of Runs (angles in degrees, time in seconds):

  # Type    Start    End  Width  t~exp~   \w     \q     \k     \f   Frames
--------------------------------------------------------------------------
  1  \w    -19.00  19.00   1.00    1.00    --  -16.05 -99.00  60.00   38
  2  \w     28.00  55.00   1.00    1.00    --   16.36 -99.00-120.00   27
  3  \w    -51.00  30.00   1.00    1.00    --   16.36 -57.00-150.00   81
  4  \w     36.00  84.00   1.00    1.00    --   16.36  57.00   0.00   48
  5  \w     42.00  82.00   1.00    1.00    --   16.36 178.00-150.00   40
;
_diffrn_measurement_device 'four-circle diffractometer'
_diffrn_measurement_device_type 'Xcalibur, Eos, Gemini'
_diffrn_measurement_method '\w scans'
_diffrn_orient_matrix_type 'CrysAlisPro convention (1999,Acta A55,543-557)'
_diffrn_orient_matrix_UB_11 -0.0009240000
_diffrn_orient_matrix_UB_12 -0.0891630000
_diffrn_orient_matrix_UB_13 0.0060211000
_diffrn_orient_matrix_UB_21 0.0032344000
_diffrn_orient_matrix_UB_22 0.0147023000
_diffrn_orient_matrix_UB_23 0.0386048000
_diffrn_orient_matrix_UB_31 -0.0549939000
_diffrn_orient_matrix_UB_32 0.0022233000
_diffrn_orient_matrix_UB_33 -0.0123206000
_diffrn_radiation_monochromator graphite
_diffrn_radiation_probe x-ray
_diffrn_radiation_type MoK\a
_diffrn_radiation_wavelength 0.71073
_diffrn_reflns_av_R_equivalents 0.0216
_diffrn_reflns_av_unetI/netI 0.0351
_diffrn_reflns_Laue_measured_fraction_full 0.999
_diffrn_reflns_Laue_measured_fraction_max 0.856
_diffrn_reflns_limit_h_max 17
_diffrn_reflns_limit_h_min -17
_diffrn_reflns_limit_k_max 10
_diffrn_reflns_limit_k_min -6
_diffrn_reflns_limit_l_max 25
_diffrn_reflns_limit_l_min -24
_diffrn_reflns_number 9124
_diffrn_reflns_point_group_measured_fraction_full 0.999
_diffrn_reflns_point_group_measured_fraction_max 0.856
_diffrn_reflns_theta_full 25.242
_diffrn_reflns_theta_max 29.422
_diffrn_reflns_theta_min 3.040
_diffrn_source 'fine-focus sealed X-ray tube'
_diffrn_source_type 'Enhance (Mo) X-ray Source'
_exptl_absorpt_coefficient_mu 0.304
_exptl_absorpt_correction_T_max 1.00000
_exptl_absorpt_correction_T_min 0.93924
_exptl_absorpt_correction_type multi-scan
_exptl_absorpt_process_details
;
CrysAlisPro 1.171.39.46 (Rigaku Oxford Diffraction, 2018)
Empirical absorption correction using spherical harmonics,
 implemented in SCALE3 ABSPACK scaling algorithm.
;
_exptl_crystal_colour yellow
_exptl_crystal_density_diffrn 1.427
_exptl_crystal_description block
_exptl_crystal_F_000 832
_exptl_crystal_size_max 0.12
_exptl_crystal_size_mid 0.10
_exptl_crystal_size_min 0.09
_refine_diff_density_max 1.050
_refine_diff_density_min -0.904
_refine_diff_density_rms 0.086
_refine_ls_extinction_method none
_refine_ls_goodness_of_fit_ref 1.041
_refine_ls_hydrogen_treatment mixed
_refine_ls_matrix_type full
_refine_ls_number_parameters 257
_refine_ls_number_reflns 4423
_refine_ls_number_restraints 0
_refine_ls_restrained_S_all 1.041
_refine_ls_R_factor_all 0.1082
_refine_ls_R_factor_gt 0.0772
_refine_ls_shift/su_max 0.000
_refine_ls_shift/su_mean 0.000
_refine_ls_structure_factor_coef Fsqd
_refine_ls_weighting_details 'w=1/[\s^2^(Fo^2^)+(0.1453P)^2^+2.1354P] where P=(Fo^2^+2Fc^2^)/3'
_refine_ls_weighting_scheme calc
_refine_ls_wR_factor_gt 0.2327
_refine_ls_wR_factor_ref 0.2639
_reflns_Friedel_coverage 0.000
_reflns_number_gt 3003
_reflns_number_total 4423
_reflns_threshold_expression 'I > 2\s(I)'
_cod_data_source_file jo0c01725_si_003.cif
_cod_data_source_block 20180925-1
_cod_depositor_comments 'Adding full bibliography for 4038762.cif.'
_cod_database_code 4038762
_shelx_shelxl_version_number 2014/7
_chemical_oxdiff_formula 'C H O N S'
_shelx_space_group_comment
;
The symmetry employed for this shelxl refinement is uniquely defined
by the following loop, which should always be used as a source of
symmetry information in preference to the above space-group names.
They are only intended as comments.
;
_reflns_odcompleteness_completeness 99.68
_reflns_odcompleteness_iscentric 1
_reflns_odcompleteness_theta 26.32
_olex2_refinement_description
;
1. Fixed Uiso
 At 1.2 times of:
  All C(H) groups
 At 1.5 times of:
  All C(H,H,H) groups
2.a Aromatic/amide H refined with riding coordinates:
 C005(H005), C00A(H00A), C00G(H00G), C00H(H00H), C00I(H00I), C00M(H00M),
 C00O(H00O), C00P(H00P), C00Q(H00Q), C00R(H00R), C00S(H00S)
2.b Idealised Me refined as rotating group:
 C00L(H00B,H00C,H00D)
;
_olex2_submission_special_instructions 'No special instructions were received'
_oxdiff_exptl_absorpt_empirical_details
;
Empirical correction (ABSPACK) includes:
- Absorption correction using spherical harmonics
- Frame scaling
;
_oxdiff_exptl_absorpt_empirical_full_max 1.096
_oxdiff_exptl_absorpt_empirical_full_min 0.873

loop_
_space_group_symop_operation_xyz
'x, y, z'
'-x, y+1/2, -z+1/2'
'-x, -y, -z'
'x, -y-1/2, z-1/2'

loop_
_atom_site_label
_atom_site_type_symbol
_atom_site_fract_x
_atom_site_fract_y
_atom_site_fract_z
_atom_site_U_iso_or_equiv
_atom_site_adp_type
_atom_site_occupancy
_atom_site_site_symmetry_order
_atom_site_calc_flag
_atom_site_refinement_flags_posn
_atom_site_refinement_flags_adp
_atom_site_refinement_flags_occupancy
_atom_site_disorder_assembly
_atom_site_disorder_group
S001 S 0.78687(8) 0.36794(13) 0.51587(6) 0.0479(3) Uani 1 1 d . . . . .
S002 S 0.48863(12) 0.35391(19) 0.74557(9) 0.0756(5) Uani 1 1 d . . . . .
O003 O 0.7012(3) 0.4658(4) 0.46553(17) 0.0630(8) Uani 1 1 d . . . . .
N004 N 0.8313(2) 0.4577(4) 0.60254(18) 0.0432(7) Uani 1 1 d . . . . .
C005 C 0.5925(3) 0.2898(5) 0.81218(18) 0.0407(8) Uani 1 1 d . . . . .
H005 H 0.6001 0.2682 0.8633 0.049 Uiso 1 1 calc R . . . .
O006 O 0.8715(3) 0.3402(5) 0.4906(3) 0.0835(12) Uani 1 1 d . . . . .
C007 C 0.6403(3) 0.3239(4) 0.69832(19) 0.0364(7) Uani 1 1 d . . . . .
C008 C 0.6929(3) 0.1784(4) 0.5957(2) 0.0362(7) Uani 1 1 d . . . . .
C009 C 0.7394(3) 0.1784(4) 0.5391(2) 0.0386(8) Uani 1 1 d . . . . .
C00A C 0.6375(3) 0.0311(5) 0.6000(2) 0.0380(7) Uani 1 1 d . . . . .
H00A H 0.6051 0.0269 0.6364 0.046 Uiso 1 1 calc R . . . .
C00B C 0.7948(3) 0.6081(5) 0.6982(2) 0.0417(8) Uani 1 1 d . . . . .
C00C C 0.7694(2) 0.4516(5) 0.6510(2) 0.0386(8) Uani 1 1 d . . . . .
C00D C 0.7032(3) 0.3225(4) 0.6476(2) 0.0367(7) Uani 1 1 d . . . . .
C00E C 0.6289(3) -0.1084(4) 0.5523(2) 0.0397(8) Uani 1 1 d . . . . .
C00F C 0.8633(3) 0.7026(5) 0.6725(2) 0.0453(9) Uani 1 1 d . . . . .
C00G C 0.7345(3) 0.0377(5) 0.4922(2) 0.0459(9) Uani 1 1 d . . . . .
H00G H 0.7682 0.0402 0.4566 0.055 Uiso 1 1 calc R . . . .
C00H C 0.6802(3) -0.1046(5) 0.4984(2) 0.0456(9) Uani 1 1 d . . . . .
H00H H 0.6772 -0.1986 0.4670 0.055 Uiso 1 1 calc R . . . .
C00I C 0.5382(3) 0.3717(5) 0.6738(2) 0.0450(9) Uani 1 1 d . . . . .
H00I H 0.5006 0.4093 0.6241 0.054 Uiso 1 1 calc R . . . .
C00J C 0.8852(3) 0.6179(5) 0.6133(2) 0.0456(9) Uani 1 1 d . . . . .
C00K C 0.6769(4) 0.2705(6) 0.7765(2) 0.0501(9) Uani 1 1 d . . . . .
H00K H 0.745(4) 0.236(6) 0.803(3) 0.060 Uiso 1 1 d R . . . .
C00L C 0.5645(3) -0.2597(5) 0.5569(2) 0.0504(9) Uani 1 1 d . . . . .
H00B H 0.5777 -0.2873 0.6100 0.076 Uiso 1 1 calc GR . . . .
H00C H 0.5825 -0.3553 0.5317 0.076 Uiso 1 1 calc GR . . . .
H00D H 0.4922 -0.2334 0.5318 0.076 Uiso 1 1 calc GR . . . .
C00M C 0.7677(3) 0.6742(6) 0.7572(2) 0.0518(10) Uani 1 1 d . . . . .
H00M H 0.7235 0.6158 0.7767 0.062 Uiso 1 1 calc R . . . .
C00N C 0.9046(3) 0.8608(6) 0.7005(3) 0.0547(11) Uani 1 1 d . . . . .
C00O C 0.9489(3) 0.6880(6) 0.5794(3) 0.0544(10) Uani 1 1 d . . . . .
H00O H 0.9646 0.6320 0.5406 0.065 Uiso 1 1 calc R . . . .
C00P C 0.8750(3) 0.9263(6) 0.7609(3) 0.0660(13) Uani 1 1 d . . . . .
H00P H 0.9001 1.0315 0.7826 0.079 Uiso 1 1 calc R . . . .
C00Q C 0.8101(4) 0.8368(6) 0.7875(3) 0.0624(12) Uani 1 1 d . . . . .
H00Q H 0.7922 0.8832 0.8274 0.075 Uiso 1 1 calc R . . . .
C00R C 0.9702(3) 0.9368(6) 0.6639(3) 0.0678(14) Uani 1 1 d . . . . .
H00R H 0.9990 1.0438 0.6793 0.081 Uiso 1 1 calc R . . . .
C00S C 0.9900(3) 0.8511(7) 0.6065(3) 0.0658(13) Uani 1 1 d . . . . .
H00S H 1.0330 0.9026 0.5838 0.079 Uiso 1 1 calc R . . . .

loop_
_atom_site_aniso_label
_atom_site_aniso_U_11
_atom_site_aniso_U_22
_atom_site_aniso_U_33
_atom_site_aniso_U_23
_atom_site_aniso_U_13
_atom_site_aniso_U_12
S001 0.0590(6) 0.0422(5) 0.0541(6) -0.0089(4) 0.0345(5) -0.0099(4)
S002 0.0809(9) 0.0733(9) 0.0908(10) 0.0069(7) 0.0530(8) 0.0063(7)
O003 0.087(2) 0.0454(17) 0.0481(16) 0.0024(13) 0.0133(15) -0.0056(15)
N004 0.0396(15) 0.0437(17) 0.0511(18) -0.0071(14) 0.0220(14) -0.0079(13)
C005 0.065(2) 0.0405(18) 0.0184(13) 0.0021(13) 0.0173(14) -0.0151(16)
O006 0.098(3) 0.074(2) 0.119(3) -0.034(2) 0.088(3) -0.029(2)
C007 0.0424(18) 0.0331(16) 0.0358(17) -0.0026(14) 0.0165(14) -0.0014(14)
C008 0.0343(16) 0.0376(17) 0.0366(17) 0.0008(14) 0.0125(14) 0.0036(13)
C009 0.0379(17) 0.0353(17) 0.0466(19) -0.0027(15) 0.0199(15) 0.0016(14)
C00A 0.0382(17) 0.0386(18) 0.0376(17) 0.0011(15) 0.0136(14) 0.0003(14)
C00B 0.0329(16) 0.0407(19) 0.0454(19) -0.0053(16) 0.0063(14) 0.0011(14)
C00C 0.0312(15) 0.0435(19) 0.0403(18) -0.0043(15) 0.0115(14) -0.0006(14)
C00D 0.0378(17) 0.0369(17) 0.0368(17) -0.0008(14) 0.0149(14) 0.0035(14)
C00E 0.0401(18) 0.0329(17) 0.0424(19) 0.0037(15) 0.0099(15) 0.0035(14)
C00F 0.0277(15) 0.047(2) 0.052(2) -0.0045(18) 0.0036(15) -0.0020(15)
C00G 0.053(2) 0.041(2) 0.051(2) -0.0071(17) 0.0279(18) 0.0032(16)
C00H 0.056(2) 0.0327(18) 0.049(2) -0.0043(16) 0.0186(18) 0.0012(16)
C00I 0.0435(19) 0.050(2) 0.047(2) 0.0066(17) 0.0227(16) 0.0036(16)
C00J 0.0290(16) 0.046(2) 0.058(2) -0.0026(18) 0.0108(15) -0.0030(14)
C00K 0.056(2) 0.055(2) 0.039(2) 0.0003(18) 0.0175(18) 0.0044(19)
C00L 0.055(2) 0.0372(19) 0.055(2) 0.0045(18) 0.0151(19) -0.0036(17)
C00M 0.046(2) 0.052(2) 0.050(2) -0.0158(19) 0.0086(17) -0.0020(18)
C00N 0.0329(18) 0.052(2) 0.065(3) -0.014(2) -0.0001(17) -0.0044(16)
C00O 0.0367(19) 0.054(2) 0.073(3) -0.002(2) 0.0199(19) -0.0073(17)
C00P 0.047(2) 0.055(3) 0.078(3) -0.023(2) 0.001(2) -0.010(2)
C00Q 0.053(2) 0.061(3) 0.063(3) -0.026(2) 0.008(2) 0.001(2)
C00R 0.042(2) 0.055(3) 0.094(4) -0.006(3) 0.009(2) -0.018(2)
C00S 0.043(2) 0.064(3) 0.090(4) -0.002(3) 0.024(2) -0.019(2)

loop_
_atom_type_symbol
_atom_type_description
_atom_type_scat_dispersion_real
_atom_type_scat_dispersion_imag
_atom_type_scat_source
C C 0.0033 0.0016 'International Tables Vol C Tables 4.2.6.8 and 6.1.1.4'
H H 0.0000 0.0000 'International Tables Vol C Tables 4.2.6.8 and 6.1.1.4'
N N 0.0061 0.0033 'International Tables Vol C Tables 4.2.6.8 and 6.1.1.4'
O O 0.0106 0.0060 'International Tables Vol C Tables 4.2.6.8 and 6.1.1.4'
S S 0.1246 0.1234 'International Tables Vol C Tables 4.2.6.8 and 6.1.1.4'

loop_
_geom_angle_atom_site_label_1
_geom_angle_atom_site_label_2
_geom_angle_atom_site_label_3
_geom_angle
_geom_angle_site_symmetry_1
_geom_angle_site_symmetry_3
_geom_angle_publ_flag
O003 S001 N004 109.75(18) . . ?
O003 S001 C009 108.82(18) . . ?
N004 S001 C009 99.62(17) . . ?
O006 S001 O003 116.8(2) . . ?
O006 S001 N004 108.6(2) . . ?
O006 S001 C009 112.0(2) . . ?
C005 S002 C00I 97.61(19) . . ?
C00C N004 S001 119.4(2) . . ?
C00J N004 S001 120.1(3) . . ?
C00J N004 C00C 109.4(3) . . ?
S002 C005 H005 126.1 . . ?
C00K C005 S002 107.7(2) . . ?
C00K C005 H005 126.1 . . ?
C00I C007 C00D 123.5(3) . . ?
C00I C007 C00K 111.9(3) . . ?
C00K C007 C00D 124.5(3) . . ?
C009 C008 C00D 121.7(3) . . ?
C00A C008 C009 116.2(3) . . ?
C00A C008 C00D 122.1(3) . . ?
C008 C009 S001 119.6(3) . . ?
C00G C009 S001 117.7(3) . . ?
C00G C009 C008 121.9(3) . . ?
C008 C00A H00A 118.6 . . ?
C00E C00A C008 122.9(3) . . ?
C00E C00A H00A 118.6 . . ?
C00F C00B C00C 106.7(3) . . ?
C00M C00B C00C 135.3(4) . . ?
C00M C00B C00F 118.0(4) . . ?
N004 C00C C00B 105.8(3) . . ?
C00D C00C N004 122.2(3) . . ?
C00D C00C C00B 132.0(3) . . ?
C008 C00D C007 118.6(3) . . ?
C00C C00D C007 119.9(3) . . ?
C00C C00D C008 121.4(3) . . ?
C00A C00E C00H 118.8(3) . . ?
C00A C00E C00L 120.7(3) . . ?
C00H C00E C00L 120.5(3) . . ?
C00J C00F C00B 111.5(3) . . ?
C00N C00F C00B 125.5(4) . . ?
C00N C00F C00J 122.9(4) . . ?
C009 C00G H00G 119.9 . . ?
C00H C00G C009 120.2(3) . . ?
C00H C00G H00G 119.9 . . ?
C00E C00H H00H 120.0 . . ?
C00G C00H C00E 119.9(3) . . ?
C00G C00H H00H 120.0 . . ?
S002 C00I H00I 124.2 . . ?
C007 C00I S002 111.5(3) . . ?
C007 C00I H00I 124.2 . . ?
C00F C00J N004 106.4(3) . . ?
C00O C00J N004 132.4(4) . . ?
C00O C00J C00F 121.2(4) . . ?
C005 C00K H00K 125(3) . . ?
C007 C00K C005 111.1(3) . . ?
C007 C00K H00K 123(3) . . ?
C00E C00L H00B 109.5 . . ?
C00E C00L H00C 109.5 . . ?
C00E C00L H00D 109.5 . . ?
H00B C00L H00C 109.5 . . ?
H00B C00L H00D 109.5 . . ?
H00C C00L H00D 109.5 . . ?
C00B C00M H00M 121.3 . . ?
C00B C00M C00Q 117.5(4) . . ?
C00Q C00M H00M 121.3 . . ?
C00F C00N C00P 115.2(4) . . ?
C00F C00N C00R 116.1(4) . . ?
C00P C00N C00R 128.7(4) . . ?
C00J C00O H00O 121.8 . . ?
C00J C00O C00S 116.3(4) . . ?
C00S C00O H00O 121.8 . . ?
C00N C00P H00P 119.7 . . ?
C00Q C00P C00N 120.5(4) . . ?
C00Q C00P H00P 119.7 . . ?
C00M C00Q H00Q 118.4 . . ?
C00P C00Q C00M 123.2(4) . . ?
C00P C00Q H00Q 118.4 . . ?
C00N C00R H00R 120.2 . . ?
C00S C00R C00N 119.6(4) . . ?
C00S C00R H00R 120.2 . . ?
C00O C00S H00S 118.1 . . ?
C00R C00S C00O 123.8(4) . . ?
C00R C00S H00S 118.1 . . ?

loop_
_geom_bond_atom_site_label_1
_geom_bond_atom_site_label_2
_geom_bond_distance
_geom_bond_site_symmetry_2
_geom_bond_publ_flag
S001 O003 1.440(3) . ?
S001 N004 1.658(3) . ?
S001 O006 1.415(3) . ?
S001 C009 1.738(4) . ?
S002 C005 1.604(4) . ?
S002 C00I 1.698(4) . ?
N004 C00C 1.439(4) . ?
N004 C00J 1.437(5) . ?
C005 H005 0.9300 . ?
C005 C00K 1.533(5) . ?
C007 C00D 1.483(4) . ?
C007 C00I 1.368(5) . ?
C007 C00K 1.416(5) . ?
C008 C009 1.406(5) . ?
C008 C00A 1.402(5) . ?
C008 C00D 1.458(5) . ?
C009 C00G 1.391(5) . ?
C00A H00A 0.9300 . ?
C00A C00E 1.384(5) . ?
C00B C00C 1.475(5) . ?
C00B C00F 1.407(5) . ?
C00B C00M 1.374(5) . ?
C00C C00D 1.349(5) . ?
C00E C00H 1.411(5) . ?
C00E C00L 1.501(5) . ?
C00F C00J 1.401(6) . ?
C00F C00N 1.387(6) . ?
C00G H00G 0.9300 . ?
C00G C00H 1.371(5) . ?
C00H H00H 0.9300 . ?
C00I H00I 0.9300 . ?
C00J C00O 1.361(6) . ?
C00K H00K 0.93(5) . ?
C00L H00B 0.9600 . ?
C00L H00C 0.9600 . ?
C00L H00D 0.9600 . ?
C00M H00M 0.9300 . ?
C00M C00Q 1.432(6) . ?
C00N C00P 1.415(7) . ?
C00N C00R 1.434(7) . ?
C00O H00O 0.9300 . ?
C00O C00S 1.418(6) . ?
C00P H00P 0.9300 . ?
C00P C00Q 1.357(7) . ?
C00Q H00Q 0.9300 . ?
C00R H00R 0.9300 . ?
C00R C00S 1.363(7) . ?
C00S H00S 0.9300 . ?
